data_4501212
loop_
_publ_author_name
'Awwadi, Firas'
'Willett, Roger D.'
'Twamley, Brendan'

_publ_section_title
;
 Tuning Molecular Structures Using Weak Noncovalent Interactions:
 Theoretical Study and Structure
 oftrans-Bis(2-chloropyridine)dihalocopper(II)
 andtrans-Bis(3-chloropyridine)dibromocopper(II)
;
_journal_issue 12
_journal_name_full 'Crystal Growth &amp; Design'
_journal_page_first 5316
_journal_paper_doi 10.1021/cg200893n
_journal_volume 11
_journal_year 2011
_chemical_formula_moiety 'C10 H8 Cl4 Cu N2'
_chemical_formula_sum 'C10 H8 Cl4 Cu N2'
_chemical_formula_weight 361.52
_chemical_name_common (2-ClPy)2CuCl2
_chemical_name_systematic
; 
 ? 
;
_space_group_IT_number 2
_symmetry_cell_setting triclinic
_symmetry_space_group_name_Hall '-P 1'
_symmetry_space_group_name_H-M 'P -1'
_atom_sites_solution_hydrogens geom
_atom_sites_solution_primary direct
_atom_sites_solution_secondary difmap
_audit_creation_method SHELXL-97
_cell_angle_alpha 76.876(11)
_cell_angle_beta 70.044(11)
_cell_angle_gamma 70.532(10)
_cell_formula_units_Z 2
_cell_length_a 8.4359(12)
_cell_length_b 8.4865(9)
_cell_length_c 10.5674(14)
_cell_measurement_reflns_used 32
_cell_measurement_temperature 295(2)
_cell_measurement_theta_max 12.45
_cell_measurement_theta_min 4.80
_cell_volume 664.95(16)
_computing_cell_refinement 'Bruker XSCANS'
_computing_data_collection 'Bruker XSCANS'
_computing_data_reduction 'Bruker SHELXTL'
_computing_molecular_graphics 'XP, Bruker SHELXTL v. 5.10'
_computing_publication_material 'XCIF, Bruker SHELXTL v. 5.10'
_computing_structure_refinement 'XL, Bruker SHELXTL v. 5.10'
_computing_structure_solution 'XS, Bruker SHELXTL v. 5.10'
_diffrn_ambient_temperature 295(2)
_diffrn_measured_fraction_theta_full 1.000
_diffrn_measured_fraction_theta_max 1.000
_diffrn_measurement_device_type 'Bruker P4'
_diffrn_measurement_method '\w scans'
_diffrn_radiation_monochromator graphite
_diffrn_radiation_source 'fine-focus sealed tube'
_diffrn_radiation_type MoK\a
_diffrn_radiation_wavelength 0.71073
_diffrn_reflns_av_R_equivalents 0.0257
_diffrn_reflns_av_sigmaI/netI 0.0444
_diffrn_reflns_limit_h_max 1
_diffrn_reflns_limit_h_min -9
_diffrn_reflns_limit_k_max 9
_diffrn_reflns_limit_k_min -9
_diffrn_reflns_limit_l_max 12
_diffrn_reflns_limit_l_min -12
_diffrn_reflns_number 2753
_diffrn_reflns_theta_full 24.69
_diffrn_reflns_theta_max 24.69
_diffrn_reflns_theta_min 2.07
_diffrn_standards_decay_% 'no decay was observed'
_diffrn_standards_interval_count 97
_diffrn_standards_number 3
_exptl_absorpt_coefficient_mu 2.422
_exptl_absorpt_correction_T_max 0.8128
_exptl_absorpt_correction_T_min 0.6022
_exptl_absorpt_correction_type psi-scan
_exptl_absorpt_process_details 'XPREP, Bruker SHELXTL v. 5.10'
_exptl_crystal_colour blue
_exptl_crystal_density_diffrn 1.806
_exptl_crystal_density_method 'not measured'
_exptl_crystal_description chunk
_exptl_crystal_F_000 358
_exptl_crystal_size_max 0.35
_exptl_crystal_size_mid 0.25
_exptl_crystal_size_min 0.15
_refine_diff_density_max 0.405
_refine_diff_density_min -0.291
_refine_diff_density_rms 0.066
_refine_ls_extinction_coef 0.040(2)
_refine_ls_extinction_expression Fc^*^=kFc[1+0.001xFc^2^\l^3^/sin(2\q)]^-1/4^
_refine_ls_extinction_method SHELXL
_refine_ls_goodness_of_fit_ref 1.058
_refine_ls_hydrogen_treatment constr
_refine_ls_matrix_type full
_refine_ls_number_parameters 155
_refine_ls_number_reflns 2247
_refine_ls_number_restraints 0
_refine_ls_restrained_S_all 1.058
_refine_ls_R_factor_all 0.0510
_refine_ls_R_factor_gt 0.0338
_refine_ls_shift/su_max 0.000
_refine_ls_shift/su_mean 0.000
_refine_ls_structure_factor_coef Fsqd
_refine_ls_weighting_details 'calc w=1/[\s^2^(Fo^2^)+(0.0338P)^2^+0.1771P] where P=(Fo^2^+2Fc^2^)/3'
_refine_ls_weighting_scheme calc
_refine_ls_wR_factor_gt 0.0765
_refine_ls_wR_factor_ref 0.0835
_reflns_number_gt 1785
_reflns_number_total 2247
_reflns_threshold_expression >2sigma(I)
_cod_data_source_file cg200893n_si_004.cif
_cod_data_source_block fa218a
_cod_depositor_comments
;
The following automatic conversions were performed:

'_symmetry_cell_setting' value 'Triclinic' changed to 'triclinic'
according to /home/saulius/struct/CIF-dictionaries/cif_core.dic
dictionary named 'cif_core.dic' version 2.4.1 from
2010-06-29.

'_exptl_absorpt_correction_type' value 'Psi scan'
changed to 'psi-scan' according to
/home/saulius/struct/CIF-dictionaries/cif_core.dic dictionary named
'cif_core.dic' version 2.4.1 from 2010-06-29.

Automatic conversion script
Id: cif_fix_values 1715 2011-07-08 13:25:40Z adriana 
;
_cod_original_cell_volume 664.95(15)
_cod_original_sg_symbol_H-M P-1
_cod_database_code 4501212

loop_
_symmetry_equiv_pos_as_xyz
'x, y, z'
'-x, -y, -z'

loop_
_atom_site_label
_atom_site_type_symbol
_atom_site_fract_x
_atom_site_fract_y
_atom_site_fract_z
_atom_site_U_iso_or_equiv
_atom_site_adp_type
_atom_site_occupancy
_atom_site_symmetry_multiplicity
_atom_site_calc_flag
_atom_site_refinement_flags
Cu Cu 0.03967(5) 1.11593(5) 0.30951(4) 0.03893(19) Uani 1 1 d .
Cl1 Cl 0.19656(11) 0.87541(10) 0.40983(9) 0.0435(2) Uani 1 1 d .
Cl3 Cl -0.12477(13) 1.35647(11) 0.22371(11) 0.0544(3) Uani 1 1 d .
Cl2 Cl 0.20606(14) 0.84180(14) 0.08705(11) 0.0614(3) Uani 1 1 d .
Cl8 Cl 0.36195(15) 1.19604(17) 0.07743(11) 0.0753(4) Uani 1 1 d .
N7 N 0.1920(4) 1.2486(3) 0.3259(3) 0.0388(7) Uani 1 1 d .
N1 N -0.0875(4) 0.9849(3) 0.2588(3) 0.0382(7) Uani 1 1 d .
C5 C -0.3585(5) 0.9250(5) 0.3018(4) 0.0539(10) Uani 1 1 d .
H5A H -0.4784 0.9487 0.3456 0.065 Uiso 1 1 calc R
C6 C -0.2605(5) 1.0129(5) 0.3202(4) 0.0474(9) Uani 1 1 d .
H6A H -0.3160 1.0958 0.3778 0.057 Uiso 1 1 calc R
C10 C 0.3874(5) 1.4437(5) 0.3402(5) 0.0562(11) Uani 1 1 d .
H10A H 0.4529 1.5101 0.3449 0.067 Uiso 1 1 calc R
C12 C 0.1589(5) 1.3145(4) 0.4388(4) 0.0446(9) Uani 1 1 d .
H12A H 0.0673 1.2929 0.5135 0.053 Uiso 1 1 calc R
C4 C -0.2786(6) 0.8015(5) 0.2183(4) 0.0601(11) Uani 1 1 d .
H4A H -0.3423 0.7374 0.2074 0.072 Uiso 1 1 calc R
C8 C 0.3224(5) 1.2832(5) 0.2213(4) 0.0458(9) Uani 1 1 d .
C11 C 0.2525(5) 1.4118(5) 0.4505(4) 0.0512(10) Uani 1 1 d .
H11A H 0.2256 1.4553 0.5309 0.061 Uiso 1 1 calc R
C3 C -0.1032(6) 0.7740(5) 0.1511(4) 0.0568(11) Uani 1 1 d .
H3A H -0.0461 0.6934 0.0916 0.068 Uiso 1 1 calc R
C9 C 0.4250(5) 1.3777(5) 0.2235(4) 0.0561(11) Uani 1 1 d .
H9A H 0.5171 1.3961 0.1481 0.067 Uiso 1 1 calc R
C2 C -0.0137(5) 0.8690(4) 0.1740(3) 0.0436(9) Uani 1 1 d .

loop_
_atom_site_aniso_label
_atom_site_aniso_U_11
_atom_site_aniso_U_22
_atom_site_aniso_U_33
_atom_site_aniso_U_23
_atom_site_aniso_U_13
_atom_site_aniso_U_12
Cu 0.0323(3) 0.0355(3) 0.0537(3) -0.00812(19) -0.0139(2) -0.01234(19)
Cl1 0.0367(5) 0.0390(5) 0.0573(6) -0.0076(4) -0.0154(4) -0.0109(4)
Cl3 0.0509(6) 0.0388(5) 0.0773(7) 0.0014(5) -0.0289(5) -0.0126(4)
Cl2 0.0532(6) 0.0652(7) 0.0624(6) -0.0220(5) -0.0032(5) -0.0169(5)
Cl8 0.0618(7) 0.1107(10) 0.0638(7) -0.0376(7) 0.0019(6) -0.0404(7)
N7 0.0318(16) 0.0328(15) 0.0525(18) -0.0059(13) -0.0114(14) -0.0103(13)
N1 0.0345(17) 0.0359(15) 0.0481(17) -0.0057(13) -0.0156(14) -0.0108(13)
C5 0.044(2) 0.061(3) 0.066(3) 0.008(2) -0.027(2) -0.027(2)
C6 0.042(2) 0.051(2) 0.053(2) -0.0055(18) -0.0164(19) -0.0157(18)
C10 0.047(2) 0.047(2) 0.085(3) -0.014(2) -0.022(2) -0.0191(19)
C12 0.040(2) 0.039(2) 0.055(2) -0.0057(17) -0.0132(18) -0.0118(17)
C4 0.075(3) 0.061(3) 0.067(3) 0.003(2) -0.032(2) -0.043(2)
C8 0.038(2) 0.047(2) 0.055(2) -0.0131(18) -0.0100(18) -0.0135(18)
C11 0.054(3) 0.047(2) 0.060(2) -0.0139(18) -0.020(2) -0.0158(19)
C3 0.075(3) 0.051(2) 0.058(2) -0.0094(19) -0.023(2) -0.030(2)
C9 0.044(2) 0.062(3) 0.066(3) -0.010(2) -0.007(2) -0.028(2)
C2 0.049(2) 0.0370(19) 0.048(2) -0.0015(16) -0.0158(18) -0.0170(18)

loop_
_atom_type_symbol
_atom_type_description
_atom_type_scat_dispersion_real
_atom_type_scat_dispersion_imag
_atom_type_scat_source
C C 0.0033 0.0016 'International Tables Vol C Tables 4.2.6.8 and 6.1.1.4'
H H 0.0000 0.0000 'International Tables Vol C Tables 4.2.6.8 and 6.1.1.4'
N N 0.0061 0.0033 'International Tables Vol C Tables 4.2.6.8 and 6.1.1.4'
Cl Cl 0.1484 0.1585 'International Tables Vol C Tables 4.2.6.8 and 6.1.1.4'
Cu Cu 0.3201 1.2651 'International Tables Vol C Tables 4.2.6.8 and 6.1.1.4'

loop_
_geom_angle_atom_site_label_1
_geom_angle_atom_site_label_2
_geom_angle_atom_site_label_3
_geom_angle
N1 Cu N7 170.08(11)
N1 Cu Cl3 89.31(8)
N7 Cu Cl3 88.98(8)
N1 Cu Cl1 91.59(8)
N7 Cu Cl1 90.71(8)
Cl3 Cu Cl1 176.46(4)
C8 N7 C12 116.6(3)
C8 N7 Cu 121.2(2)
C12 N7 Cu 122.1(2)
C2 N1 C6 116.8(3)
C2 N1 Cu 125.9(2)
C6 N1 Cu 117.2(2)
C6 C5 C4 119.3(4)
C6 C5 H5A 120.3
C4 C5 H5A 120.3
N1 C6 C5 122.9(4)
N1 C6 H6A 118.6
C5 C6 H6A 118.6
C9 C10 C11 119.8(4)
C9 C10 H10A 120.1
C11 C10 H10A 120.1
N7 C12 C11 123.5(4)
N7 C12 H12A 118.3
C11 C12 H12A 118.3
C3 C4 C5 118.9(4)
C3 C4 H4A 120.5
C5 C4 H4A 120.5
N7 C8 C9 124.3(3)
N7 C8 Cl8 115.4(3)
C9 C8 Cl8 120.3(3)
C12 C11 C10 118.2(4)
C12 C11 H11A 120.9
C10 C11 H11A 120.9
C4 C3 C2 118.2(4)
C4 C3 H3A 120.9
C2 C3 H3A 120.9
C10 C9 C8 117.7(4)
C10 C9 H9A 121.1
C8 C9 H9A 121.1
N1 C2 C3 123.7(4)
N1 C2 Cl2 116.9(3)
C3 C2 Cl2 119.4(3)

loop_
_geom_bond_atom_site_label_1
_geom_bond_atom_site_label_2
_geom_bond_distance
Cu N1 2.033(3)
Cu N7 2.038(3)
Cu Cl3 2.2459(11)
Cu Cl1 2.2840(10)
Cl2 C2 1.727(4)
Cl8 C8 1.723(4)
N7 C8 1.325(4)
N7 C12 1.337(4)
N1 C2 1.331(4)
N1 C6 1.341(5)
C5 C6 1.366(5)
C5 C4 1.369(6)
C5 H5A 0.9300
C6 H6A 0.9300
C10 C9 1.365(5)
C10 C11 1.372(5)
C10 H10A 0.9300
C12 C11 1.367(5)
C12 H12A 0.9300
C4 C3 1.369(6)
C4 H4A 0.9300
C8 C9 1.371(5)
C11 H11A 0.9300
C3 C2 1.378(5)
C3 H3A 0.9300
C9 H9A 0.9300

loop_
_geom_torsion_atom_site_label_1
_geom_torsion_atom_site_label_2
_geom_torsion_atom_site_label_3
_geom_torsion_atom_site_label_4
_geom_torsion
N1 Cu N7 C8 -3.8(8)
Cl3 Cu N7 C8 -83.9(3)
Cl1 Cu N7 C8 99.6(3)
N1 Cu N7 C12 171.7(5)
Cl3 Cu N7 C12 91.6(3)
Cl1 Cu N7 C12 -84.9(3)
N7 Cu N1 C2 39.2(8)
Cl3 Cu N1 C2 119.3(3)
Cl1 Cu N1 C2 -64.1(3)
N7 Cu N1 C6 -143.5(6)
Cl3 Cu N1 C6 -63.4(3)
Cl1 Cu N1 C6 113.1(3)
C2 N1 C6 C5 2.0(5)
Cu N1 C6 C5 -175.5(3)
C4 C5 C6 N1 0.6(6)
C8 N7 C12 C11 -0.6(5)
Cu N7 C12 C11 -176.3(3)
C6 C5 C4 C3 -2.5(6)
C12 N7 C8 C9 1.4(6)
Cu N7 C8 C9 177.1(3)
C12 N7 C8 Cl8 179.9(3)
Cu N7 C8 Cl8 -4.4(4)
N7 C12 C11 C10 0.1(6)
C9 C10 C11 C12 -0.4(6)
C5 C4 C3 C2 1.9(6)
C11 C10 C9 C8 1.1(6)
N7 C8 C9 C10 -1.7(6)
Cl8 C8 C9 C10 179.9(3)
C6 N1 C2 C3 -2.6(5)
Cu N1 C2 C3 174.6(3)
C6 N1 C2 Cl2 176.2(3)
Cu N1 C2 Cl2 -6.5(4)
C4 C3 C2 N1 0.7(6)
C4 C3 C2 Cl2 -178.1(3)
